data_7019614
loop_
_publ_author_name
'Richards, Anne F.'
'Aprile, Antonino'
'Hogan, Conor F.'

_publ_section_title
;
 A 1D Schiff base zinc polymer as a versatile metallo-ligand for the
 synthesis of polynuclear zinc cages.
;
_journal_issue 27
_journal_name_full 'Dalton transactions (Cambridge, England : 2003)'
_journal_page_first 8361
_journal_page_last 8367
_journal_paper_doi 10.1039/c2dt30715d
_journal_volume 41
_journal_year 2012
_chemical_formula_sum 'C38 H69 I N4 O7 Zn6'
_chemical_formula_weight 1213.09
_chemical_name_common '[(NONO)2Zn6I]'
_chemical_name_systematic
;
?
;
_space_group_IT_number 29
_symmetry_cell_setting orthorhombic
_symmetry_space_group_name_Hall 'P 2c -2ac'
_symmetry_space_group_name_H-M 'P c a 21'
_atom_sites_solution_hydrogens geom
_atom_sites_solution_primary direct
_atom_sites_solution_secondary difmap
_audit_creation_method SHELXL-97
_cell_angle_alpha 90.00
_cell_angle_beta 90.00
_cell_angle_gamma 90.00
_cell_formula_units_Z 4
_cell_length_a 21.7613(10)
_cell_length_b 12.3586(8)
_cell_length_c 18.5174(9)
_cell_measurement_reflns_used 11834
_cell_measurement_temperature 173(2)
_cell_measurement_theta_max 29.5243
_cell_measurement_theta_min 2.8024
_cell_volume 4980.1(5)
_computing_cell_refinement
;
CrysAlisPro, Oxford Diffraction Ltd.,
Version 1.171.34.40 (release 27-08-2010 CrysAlis171 .NET)
(compiled Aug 27 2010,11:50:40)
;
_computing_data_collection
;
CrysAlisPro, Oxford Diffraction Ltd.,
Version 1.171.34.40 (release 27-08-2010 CrysAlis171 .NET)
(compiled Aug 27 2010,11:50:40)
;
_computing_data_reduction
;
CrysAlisPro, Oxford Diffraction Ltd.,
Version 1.171.34.40 (release 27-08-2010 CrysAlis171 .NET)
(compiled Aug 27 2010,11:50:40)
;
_computing_molecular_graphics 'SHELXTL 5.1, XP (Sheldrick, 1994)'
_computing_publication_material SHELXL-97
_computing_structure_refinement 'SHELXL-97 (Sheldrick, 2008)'
_computing_structure_solution 'SHELXS-97 (Sheldrick, 2008)'
_diffrn_ambient_temperature 173(2)
_diffrn_measured_fraction_theta_full 0.990
_diffrn_measured_fraction_theta_max 0.990
_diffrn_measurement_device_type 'Xcalibur, Atlas, Gemini'
_diffrn_radiation_monochromator graphite
_diffrn_radiation_source 'Enhance (Mo) X-ray Source'
_diffrn_radiation_type MoK\a
_diffrn_radiation_wavelength 0.71073
_diffrn_reflns_av_R_equivalents 0.0594
_diffrn_reflns_av_sigmaI/netI 0.0593
_diffrn_reflns_limit_h_max 27
_diffrn_reflns_limit_h_min -28
_diffrn_reflns_limit_k_max 15
_diffrn_reflns_limit_k_min -16
_diffrn_reflns_limit_l_max 22
_diffrn_reflns_limit_l_min -23
_diffrn_reflns_number 36004
_diffrn_reflns_theta_full 27.50
_diffrn_reflns_theta_max 27.50
_diffrn_reflns_theta_min 2.90
_exptl_absorpt_coefficient_mu 3.508
_exptl_absorpt_correction_type none
_exptl_absorpt_process_details 'not measured'
_exptl_crystal_colour yellow
_exptl_crystal_density_diffrn 1.618
_exptl_crystal_density_method 'not measured'
_exptl_crystal_description block
_exptl_crystal_F_000 2456
_exptl_crystal_size_max 0.01
_exptl_crystal_size_mid 0.01
_exptl_crystal_size_min 0.01
_refine_diff_density_max 2.610
_refine_diff_density_min -1.094
_refine_diff_density_rms 0.153
_refine_ls_abs_structure_details 'Flack H D (1983), Acta Cryst. A39, 876-881'
_refine_ls_abs_structure_Flack 0.02(2)
_refine_ls_extinction_method none
_refine_ls_goodness_of_fit_ref 1.095
_refine_ls_hydrogen_treatment constr
_refine_ls_matrix_type full
_refine_ls_number_parameters 493
_refine_ls_number_reflns 11058
_refine_ls_number_restraints 7
_refine_ls_restrained_S_all 1.095
_refine_ls_R_factor_all 0.0818
_refine_ls_R_factor_gt 0.0659
_refine_ls_shift/su_max 0.000
_refine_ls_shift/su_mean 0.000
_refine_ls_structure_factor_coef Fsqd
_refine_ls_weighting_details 'calc w=1/[\s^2^(Fo^2^)+(0.0636P)^2^+25.3531P] where P=(Fo^2^+2Fc^2^)/3'
_refine_ls_weighting_scheme calc
_refine_ls_wR_factor_gt 0.1532
_refine_ls_wR_factor_ref 0.1637
_reflns_number_gt 9108
_reflns_number_total 11058
_reflns_threshold_expression >2sigma(I)
_cod_data_source_file c2dt30715d.txt
_cod_data_source_block ar310
_cod_original_sg_symbol_H-M ' P c a 2 1'
_cod_database_code 7019614

loop_
_symmetry_equiv_pos_as_xyz
'x, y, z'
'-x, -y, z+1/2'
'-x+1/2, y, z+1/2'
'x+1/2, -y, z'

loop_
_atom_site_label
_atom_site_type_symbol
_atom_site_fract_x
_atom_site_fract_y
_atom_site_fract_z
_atom_site_U_iso_or_equiv
_atom_site_adp_type
_atom_site_occupancy
_atom_site_symmetry_multiplicity
_atom_site_calc_flag
_atom_site_refinement_flags
I1 I 0.22806(3) 0.05013(6) 0.04518(18) 0.04363(17) Uani 1 1 d .
Zn1 Zn 0.37678(5) -0.28242(9) 0.16471(18) 0.0326(2) Uani 1 1 d .
O1 O 0.3677(3) -0.1917(5) 0.2543(4) 0.0364(15) Uani 1 1 d .
N1 N 0.3384(5) -0.4088(8) 0.2167(6) 0.053(2) Uani 1 1 d .
C1 C 0.3438(5) -0.2206(10) 0.3170(6) 0.043(2) Uani 1 1 d .
Zn2 Zn 0.42550(5) -0.05875(9) 0.22722(18) 0.0324(2) Uani 1 1 d .
O2 O 0.4473(3) -0.1728(5) 0.1398(4) 0.0305(13) Uani 1 1 d .
N2 N 0.4280(5) -0.4022(8) 0.1207(6) 0.055(3) Uani 1 1 d .
C2 C 0.3214(5) -0.3227(10) 0.3291(6) 0.050(3) Uani 1 1 d .
H2 H 0.3036 -0.3341 0.3754 0.060 Uiso 1 1 calc R
Zn3 Zn 0.38333(5) -0.06923(9) 0.06768(18) 0.0345(3) Uani 1 1 d .
O3 O 0.2910(3) 0.2138(6) 0.1930(4) 0.0369(15) Uani 1 1 d .
N3 N 0.4083(4) 0.1983(8) 0.2625(5) 0.0378(19) Uani 1 1 d .
C3 C 0.3210(6) -0.4106(10) 0.2841(8) 0.059(3) Uani 1 1 d .
Zn4 Zn 0.37671(4) 0.16457(8) 0.16166(18) 0.0287(2) Uani 1 1 d .
O4 O 0.3461(3) 0.2461(6) 0.0717(4) 0.0368(15) Uani 1 1 d .
N4 N 0.4631(3) 0.2131(7) 0.1330(5) 0.0341(17) Uani 1 1 d .
C4 C 0.3423(6) -0.1321(11) 0.3737(6) 0.057(3) Uani 1 1 d .
H4C H 0.3845 -0.1103 0.3855 0.086 Uiso 1 1 calc R
H4B H 0.3219 -0.1591 0.4173 0.086 Uiso 1 1 calc R
H4A H 0.3197 -0.0696 0.3549 0.086 Uiso 1 1 calc R
Zn5 Zn 0.25411(5) 0.24842(10) 0.09538(19) 0.0414(3) Uani 1 1 d .
O5 O 0.3221(3) -0.1896(5) 0.1030(4) 0.0322(14) Uani 1 1 d .
C5 C 0.2972(10) -0.5206(14) 0.3174(12) 0.119(8) Uani 1 1 d .
H5A H 0.2658 -0.5518 0.2858 0.179 Uiso 1 1 calc R
H5B H 0.2795 -0.5069 0.3652 0.179 Uiso 1 1 calc R
H5C H 0.3316 -0.5713 0.3220 0.179 Uiso 1 1 calc R
Zn6 Zn 0.28597(5) -0.06235(10) 0.17247(19) 0.0382(3) Uani 1 1 d .
O6 O 0.3669(3) 0.0054(5) 0.1600(4) 0.0257(12) Uani 1 1 d .
C6 C 0.3424(7) -0.5028(11) 0.1681(10) 0.074(4) Uani 1 1 d .
H6B H 0.3327 -0.5697 0.1952 0.088 Uiso 1 1 calc R
H6A H 0.3119 -0.4952 0.1287 0.088 Uiso 1 1 calc R
O7 O 0.5013(14) 0.507(3) 0.3538(19) 0.290(14) Uiso 1 1 d D
C7 C 0.4017(9) -0.5107(12) 0.1386(11) 0.098(6) Uani 1 1 d .
H7A H 0.4001 -0.5553 0.0942 0.118 Uiso 1 1 calc R
H7B H 0.4290 -0.5476 0.1736 0.118 Uiso 1 1 calc R
C8 C 0.5005(4) -0.1987(8) 0.1091(6) 0.038(2) Uani 1 1 d .
C9 C 0.5167(5) -0.2980(9) 0.0879(6) 0.043(2) Uani 1 1 d .
H9 H 0.5549 -0.3033 0.0633 0.052 Uiso 1 1 calc R
C10 C 0.4838(6) -0.3982(9) 0.0973(8) 0.055(3) Uani 1 1 d .
C11 C 0.5440(5) -0.1066(10) 0.1003(8) 0.055(3) Uani 1 1 d .
H11A H 0.5219 -0.0439 0.0809 0.082 Uiso 1 1 calc R
H11C H 0.5769 -0.1273 0.0669 0.082 Uiso 1 1 calc R
H11B H 0.5618 -0.0880 0.1473 0.082 Uiso 1 1 calc R
C12 C 0.5199(7) -0.5031(11) 0.0826(10) 0.085(5) Uani 1 1 d .
H12B H 0.5206 -0.5476 0.1264 0.127 Uiso 1 1 calc R
H12C H 0.5621 -0.4851 0.0685 0.127 Uiso 1 1 calc R
H12A H 0.5000 -0.5435 0.0435 0.127 Uiso 1 1 calc R
C13 C 0.2713(5) 0.1918(7) 0.2596(6) 0.038(2) Uani 1 1 d .
C14 C 0.3090(5) 0.1770(9) 0.3174(6) 0.042(2) Uani 1 1 d .
H14 H 0.2899 0.1531 0.3607 0.051 Uiso 1 1 calc R
C15 C 0.3732(5) 0.1931(8) 0.3205(6) 0.042(2) Uani 1 1 d .
C16 C 0.2026(5) 0.1913(11) 0.2681(7) 0.055(3) Uani 1 1 d .
H16B H 0.1870 0.2654 0.2644 0.082 Uiso 1 1 calc R
H16C H 0.1919 0.1613 0.3154 0.082 Uiso 1 1 calc R
H16A H 0.1842 0.1467 0.2300 0.082 Uiso 1 1 calc R
C17 C 0.4028(6) 0.2058(11) 0.3945(6) 0.055(3) Uani 1 1 d .
H17B H 0.4177 0.2801 0.4001 0.083 Uiso 1 1 calc R
H17C H 0.4373 0.1553 0.3989 0.083 Uiso 1 1 calc R
H17A H 0.3723 0.1902 0.4321 0.083 Uiso 1 1 calc R
C18 C 0.4721(5) 0.2285(8) 0.2631(6) 0.042(2) Uani 1 1 d .
H18B H 0.4927 0.1937 0.3047 0.051 Uiso 1 1 calc R
H18A H 0.4755 0.3079 0.2692 0.051 Uiso 1 1 calc R
C19 C 0.5045(5) 0.1950(9) 0.1935(6) 0.043(2) Uani 1 1 d .
H19B H 0.5425 0.2381 0.1871 0.051 Uiso 1 1 calc R
H19A H 0.5160 0.1176 0.1959 0.051 Uiso 1 1 calc R
C20 C 0.3780(5) 0.2626(9) 0.0130(5) 0.038(2) Uani 1 1 d .
C21 C 0.4404(5) 0.2491(9) 0.0094(6) 0.042(2) Uani 1 1 d .
H21 H 0.4579 0.2541 -0.0375 0.050 Uiso 1 1 calc R
C22 C 0.4829(5) 0.2286(8) 0.0671(6) 0.040(2) Uani 1 1 d .
C23 C 0.3422(5) 0.2971(11) -0.0520(6) 0.051(3) Uani 1 1 d .
H23A H 0.3080 0.2470 -0.0598 0.077 Uiso 1 1 calc R
H23C H 0.3691 0.2966 -0.0945 0.077 Uiso 1 1 calc R
H23B H 0.3262 0.3703 -0.0445 0.077 Uiso 1 1 calc R
C24 C 0.5496(5) 0.2226(10) 0.0490(8) 0.056(3) Uani 1 1 d .
H24C H 0.5731 0.2664 0.0835 0.084 Uiso 1 1 calc R
H24B H 0.5562 0.2503 0.0000 0.084 Uiso 1 1 calc R
H24A H 0.5634 0.1472 0.0516 0.084 Uiso 1 1 calc R
C25 C 0.4941(5) -0.0458(9) 0.2956(7) 0.047(3) Uani 1 1 d .
H25B H 0.5271 -0.0011 0.2742 0.056 Uiso 1 1 calc R
H25A H 0.4798 -0.0101 0.3405 0.056 Uiso 1 1 calc R
C26 C 0.5192(6) -0.1623(11) 0.3135(8) 0.062(3) Uani 1 1 d .
H26B H 0.5336 -0.1970 0.2689 0.093 Uiso 1 1 calc R
H26A H 0.4864 -0.2059 0.3349 0.093 Uiso 1 1 calc R
H26C H 0.5535 -0.1565 0.3476 0.093 Uiso 1 1 calc R
C27 C 0.2848(5) -0.2450(8) 0.0509(8) 0.053(3) Uani 1 1 d .
H27B H 0.2725 -0.1928 0.0130 0.064 Uiso 1 1 calc R
H27A H 0.3099 -0.3019 0.0276 0.064 Uiso 1 1 calc R
C28 C 0.2316(9) -0.2929(13) 0.0792(14) 0.118(8) Uani 1 1 d .
H28B H 0.2165 -0.3481 0.0456 0.177 Uiso 1 1 calc R
H28A H 0.1999 -0.2374 0.0860 0.177 Uiso 1 1 calc R
H28C H 0.2412 -0.3266 0.1258 0.177 Uiso 1 1 calc R
C29 C 0.2201(5) -0.0954(11) 0.2403(6) 0.049(3) Uani 1 1 d .
H29B H 0.2305 -0.1648 0.2640 0.058 Uiso 1 1 calc R
H29A H 0.2208 -0.0390 0.2783 0.058 Uiso 1 1 calc R
C30 C 0.1565(7) -0.104(2) 0.2143(9) 0.108(7) Uani 1 1 d .
H30B H 0.1549 -0.1541 0.1733 0.162 Uiso 1 1 calc R
H30A H 0.1419 -0.0326 0.1991 0.162 Uiso 1 1 calc R
H30C H 0.1302 -0.1314 0.2533 0.162 Uiso 1 1 calc R
C31 C 0.4161(5) -0.0521(10) -0.0306(5) 0.044(2) Uani 1 1 d .
H31B H 0.4463 0.0078 -0.0301 0.052 Uiso 1 1 calc R
H31A H 0.4384 -0.1190 -0.0436 0.052 Uiso 1 1 calc R
C32 C 0.3687(6) -0.0289(14) -0.0895(6) 0.069(4) Uani 1 1 d .
H32C H 0.3894 0.0018 -0.1318 0.104 Uiso 1 1 calc R
H32A H 0.3382 0.0228 -0.0713 0.104 Uiso 1 1 calc R
H32B H 0.3481 -0.0963 -0.1032 0.104 Uiso 1 1 calc R
C33 C 0.1975(5) 0.3777(11) 0.0777(7) 0.063(4) Uani 1 1 d D
H33A H 0.1559 0.3578 0.0945 0.075 Uiso 1 1 calc R
H33B H 0.2119 0.4381 0.1085 0.075 Uiso 1 1 calc R
C34 C 0.1919(9) 0.4205(14) -0.0007(8) 0.19(2) Uani 1 1 d D
H34A H 0.2321 0.4169 -0.0244 0.290 Uiso 1 1 calc R
H34B H 0.1776 0.4958 0.0002 0.290 Uiso 1 1 calc R
H34C H 0.1624 0.3760 -0.0274 0.290 Uiso 1 1 calc R
C35 C 0.5395(11) 0.425(2) 0.3906(15) 0.136(9) Uiso 1 1 d D
H35A H 0.5510 0.4528 0.4389 0.164 Uiso 1 1 calc R
H35B H 0.5146 0.3589 0.3978 0.164 Uiso 1 1 calc R
C36 C 0.5971(12) 0.395(3) 0.3510(15) 0.174(11) Uiso 1 1 d D
H36A H 0.5970 0.3168 0.3383 0.209 Uiso 1 1 calc R
H36B H 0.6339 0.4105 0.3805 0.209 Uiso 1 1 calc R
C37 C 0.5957(13) 0.464(2) 0.2839(16) 0.162(11) Uiso 1 1 d D
H37A H 0.6334 0.5086 0.2805 0.194 Uiso 1 1 calc R
H37B H 0.5925 0.4187 0.2401 0.194 Uiso 1 1 calc R
C38 C 0.5398(14) 0.536(3) 0.2913(19) 0.179(13) Uiso 1 1 d D
H38A H 0.5148 0.5301 0.2468 0.215 Uiso 1 1 calc R
H38B H 0.5533 0.6118 0.2962 0.215 Uiso 1 1 calc R

loop_
_atom_site_aniso_label
_atom_site_aniso_U_11
_atom_site_aniso_U_22
_atom_site_aniso_U_33
_atom_site_aniso_U_23
_atom_site_aniso_U_13
_atom_site_aniso_U_12
I1 0.0416(3) 0.0487(4) 0.0406(3) -0.0052(3) -0.0090(3) 0.0017(3)
Zn1 0.0344(5) 0.0293(5) 0.0341(5) -0.0011(5) 0.0000(5) -0.0004(4)
O1 0.049(4) 0.033(4) 0.027(3) 0.000(3) 0.001(3) -0.007(3)
N1 0.061(6) 0.041(5) 0.058(6) 0.020(5) 0.010(5) -0.008(5)
C1 0.046(6) 0.053(7) 0.030(5) 0.003(5) -0.001(4) -0.002(5)
Zn2 0.0383(6) 0.0336(6) 0.0251(5) 0.0000(5) -0.0073(4) -0.0016(5)
O2 0.031(3) 0.029(3) 0.032(3) -0.002(3) -0.001(2) 0.000(3)
N2 0.053(6) 0.045(5) 0.066(7) -0.014(5) 0.014(5) -0.016(5)
C2 0.055(7) 0.052(7) 0.043(6) 0.023(5) 0.007(5) -0.009(5)
Zn3 0.0468(6) 0.0359(6) 0.0208(5) -0.0030(4) 0.0014(4) -0.0042(5)
O3 0.034(3) 0.042(4) 0.035(4) -0.007(3) 0.007(3) 0.000(3)
N3 0.038(4) 0.052(5) 0.024(4) -0.001(4) -0.005(3) 0.002(4)
C3 0.068(8) 0.043(7) 0.065(8) 0.016(6) 0.006(6) -0.002(6)
Zn4 0.0320(5) 0.0296(5) 0.0246(5) -0.0025(4) 0.0020(4) -0.0018(4)
O4 0.040(4) 0.046(4) 0.024(3) 0.002(3) 0.004(3) -0.004(3)
N4 0.027(4) 0.032(4) 0.044(5) 0.009(4) 0.001(3) -0.001(3)
C4 0.072(8) 0.070(8) 0.030(6) 0.015(5) 0.009(5) 0.000(7)
Zn5 0.0394(6) 0.0455(6) 0.0393(6) 0.0010(5) -0.0024(5) 0.0018(5)
O5 0.034(3) 0.028(3) 0.034(3) -0.006(3) -0.007(3) -0.002(3)
C5 0.18(2) 0.055(9) 0.125(17) 0.029(10) 0.079(16) -0.015(11)
Zn6 0.0301(5) 0.0408(6) 0.0438(7) -0.0056(5) 0.0068(5) -0.0025(5)
O6 0.031(3) 0.022(3) 0.025(3) 0.003(3) -0.001(2) 0.001(2)
C6 0.074(9) 0.045(7) 0.102(11) -0.009(8) 0.005(9) -0.034(7)
C7 0.125(14) 0.049(8) 0.121(14) -0.047(9) 0.056(12) -0.029(9)
C8 0.028(4) 0.044(6) 0.041(5) -0.001(5) -0.005(4) -0.001(4)
C9 0.037(5) 0.040(6) 0.053(6) -0.003(5) 0.001(5) -0.002(4)
C10 0.064(7) 0.043(6) 0.058(7) -0.020(6) -0.009(6) 0.020(6)
C11 0.043(6) 0.054(7) 0.067(7) 0.001(6) 0.007(6) -0.017(5)
C12 0.097(11) 0.046(8) 0.111(13) -0.023(8) 0.039(10) 0.010(8)
C13 0.059(6) 0.019(4) 0.037(5) -0.012(4) 0.019(5) -0.005(4)
C14 0.059(7) 0.041(6) 0.027(5) -0.005(4) 0.011(5) -0.003(5)
C15 0.065(7) 0.030(5) 0.032(5) -0.004(4) 0.005(5) 0.000(5)
C16 0.056(7) 0.066(8) 0.042(6) -0.014(6) 0.014(5) -0.006(6)
C17 0.062(7) 0.065(8) 0.039(6) 0.001(6) -0.013(5) -0.007(6)
C18 0.052(6) 0.034(5) 0.041(5) 0.000(4) -0.014(5) -0.005(5)
C19 0.034(5) 0.046(6) 0.048(6) -0.001(5) 0.003(4) -0.004(4)
C20 0.049(6) 0.038(6) 0.028(5) 0.010(4) 0.004(4) -0.006(5)
C21 0.052(6) 0.045(6) 0.028(5) -0.001(4) 0.010(4) -0.007(5)
C22 0.040(5) 0.035(5) 0.045(6) 0.004(4) 0.013(4) -0.004(4)
C23 0.055(7) 0.071(8) 0.028(5) 0.003(5) -0.006(5) 0.002(6)
C24 0.047(6) 0.062(7) 0.060(7) 0.008(7) 0.022(6) 0.010(5)
C25 0.051(6) 0.041(6) 0.048(6) -0.002(5) -0.023(5) -0.007(5)
C26 0.063(8) 0.055(8) 0.069(8) 0.014(6) -0.023(6) 0.012(6)
C27 0.049(6) 0.032(5) 0.078(8) -0.017(6) -0.023(6) -0.007(4)
C28 0.130(16) 0.048(9) 0.18(2) -0.046(12) 0.015(15) -0.003(10)
C29 0.045(6) 0.063(7) 0.038(6) 0.003(5) 0.011(5) -0.015(5)
C30 0.046(8) 0.21(2) 0.073(11) -0.018(13) -0.007(7) -0.020(11)
C31 0.052(6) 0.053(7) 0.025(5) 0.006(4) 0.000(4) -0.007(5)
C32 0.072(9) 0.115(13) 0.021(5) 0.000(6) 0.000(5) -0.031(8)
C33 0.014(4) 0.053(8) 0.122(12) -0.042(8) -0.005(5) 0.002(5)
C34 0.057(11) 0.046(11) 0.48(7) -0.03(2) 0.00(2) 0.007(8)

loop_
_atom_type_symbol
_atom_type_description
_atom_type_scat_dispersion_real
_atom_type_scat_dispersion_imag
_atom_type_scat_source
C C 0.0033 0.0016 'International Tables Vol C Tables 4.2.6.8 and 6.1.1.4'
H H 0.0000 0.0000 'International Tables Vol C Tables 4.2.6.8 and 6.1.1.4'
I I -0.4742 1.8119 'International Tables Vol C Tables 4.2.6.8 and 6.1.1.4'
N N 0.0061 0.0033 'International Tables Vol C Tables 4.2.6.8 and 6.1.1.4'
O O 0.0106 0.0060 'International Tables Vol C Tables 4.2.6.8 and 6.1.1.4'
Zn Zn 0.2839 1.4301 'International Tables Vol C Tables 4.2.6.8 and 6.1.1.4'

loop_
_geom_angle_atom_site_label_1
_geom_angle_atom_site_label_2
_geom_angle_atom_site_label_3
_geom_angle
Zn5 I1 Zn6 93.56(4)
O5 Zn1 O1 95.4(3)
O5 Zn1 N1 117.9(4)
O1 Zn1 N1 89.9(4)
O5 Zn1 N2 121.0(4)
O1 Zn1 N2 142.5(4)
N1 Zn1 N2 81.6(4)
O5 Zn1 O2 86.6(2)
O1 Zn1 O2 83.8(2)
N1 Zn1 O2 155.2(3)
N2 Zn1 O2 88.9(3)
C1 O1 Zn1 127.7(7)
C1 O1 Zn2 130.5(7)
Zn1 O1 Zn2 100.2(3)
C3 N1 C6 126.0(11)
C3 N1 Zn1 126.2(9)
C6 N1 Zn1 107.2(8)
O1 C1 C2 122.2(10)
O1 C1 C4 114.9(10)
C2 C1 C4 122.9(10)
O6 Zn2 C25 151.1(4)
O6 Zn2 O1 94.5(2)
C25 Zn2 O1 111.1(4)
O6 Zn2 O2 86.1(2)
C25 Zn2 O2 111.3(4)
O1 Zn2 O2 78.8(2)
O6 Zn2 Zn3 38.24(17)
C25 Zn2 Zn3 147.6(4)
O1 Zn2 Zn3 91.02(18)
O2 Zn2 Zn3 48.30(16)
C8 O2 Zn1 125.1(6)
C8 O2 Zn2 131.1(6)
Zn1 O2 Zn2 95.4(2)
C8 O2 Zn3 114.2(6)
Zn1 O2 Zn3 92.5(2)
Zn2 O2 Zn3 86.6(2)
C10 N2 C7 117.9(12)
C10 N2 Zn1 128.7(8)
C7 N2 Zn1 110.9(8)
C1 C2 C3 129.2(10)
C1 C2 H2 115.4
C3 C2 H2 115.4
C31 Zn3 O6 144.7(4)
C31 Zn3 O5 126.4(4)
O6 Zn3 O5 86.9(2)
C31 Zn3 O2 112.1(4)
O6 Zn3 O2 82.4(2)
O5 Zn3 O2 79.1(2)
C31 Zn3 Zn6 152.8(3)
O6 Zn3 Zn6 42.98(16)
O5 Zn3 Zn6 48.97(17)
O2 Zn3 Zn6 94.01(15)
C31 Zn3 Zn2 140.5(3)
O6 Zn3 Zn2 37.65(16)
O5 Zn3 Zn2 85.47(17)
O2 Zn3 Zn2 45.12(15)
Zn6 Zn3 Zn2 64.73(4)
C13 O3 Zn5 137.8(7)
C13 O3 Zn4 119.7(6)
Zn5 O3 Zn4 99.9(3)
C15 N3 C18 124.5(9)
C15 N3 Zn4 122.7(7)
C18 N3 Zn4 112.8(6)
N1 C3 C2 124.6(11)
N1 C3 C5 118.9(13)
C2 C3 C5 116.5(13)
O6 Zn4 N3 104.7(3)
O6 Zn4 O3 101.6(3)
N3 Zn4 O3 89.3(3)
O6 Zn4 N4 112.8(3)
N3 Zn4 N4 82.4(3)
O3 Zn4 N4 145.6(3)
O6 Zn4 O4 116.1(3)
N3 Zn4 O4 138.8(3)
O3 Zn4 O4 77.8(3)
N4 Zn4 O4 86.8(3)
O6 Zn4 Zn5 103.43(17)
N3 Zn4 Zn5 125.7(2)
O3 Zn4 Zn5 39.80(19)
N4 Zn4 Zn5 126.0(2)
O4 Zn4 Zn5 40.61(18)
C20 O4 Zn5 134.0(6)
C20 O4 Zn4 125.4(6)
Zn5 O4 Zn4 98.6(3)
C22 N4 C19 122.5(8)
C22 N4 Zn4 126.0(7)
C19 N4 Zn4 108.9(6)
C1 C4 H4C 109.5
C1 C4 H4B 109.5
H4C C4 H4B 109.5
C1 C4 H4A 109.5
H4C C4 H4A 109.5
H4B C4 H4A 109.5
O3 Zn5 C33 123.2(4)
O3 Zn5 O4 78.5(2)
C33 Zn5 O4 124.4(4)
O3 Zn5 I1 101.5(2)
C33 Zn5 I1 122.1(3)
O4 Zn5 I1 96.8(2)
O3 Zn5 Zn4 40.31(18)
C33 Zn5 Zn4 147.1(3)
O4 Zn5 Zn4 40.79(18)
I1 Zn5 Zn4 90.78(4)
C27 O5 Zn1 116.5(6)
C27 O5 Zn3 119.2(7)
Zn1 O5 Zn3 101.8(3)
C27 O5 Zn6 122.5(6)
Zn1 O5 Zn6 106.8(3)
Zn3 O5 Zn6 84.3(2)
C3 C5 H5A 109.5
C3 C5 H5B 109.5
H5A C5 H5B 109.5
C3 C5 H5C 109.5
H5A C5 H5C 109.5
H5B C5 H5C 109.5
C29 Zn6 O6 145.5(4)
C29 Zn6 O5 119.6(4)
O6 Zn6 O5 85.2(2)
C29 Zn6 Zn3 166.1(4)
O6 Zn6 Zn3 43.32(18)
O5 Zn6 Zn3 46.70(17)
C29 Zn6 I1 107.1(4)
O6 Zn6 I1 94.96(17)
O5 Zn6 I1 91.24(17)
Zn3 Zn6 I1 78.10(4)
Zn2 O6 Zn6 109.8(3)
Zn2 O6 Zn3 104.1(3)
Zn6 O6 Zn3 93.7(2)
Zn2 O6 Zn4 108.9(3)
Zn6 O6 Zn4 121.3(3)
Zn3 O6 Zn4 117.2(3)
C7 C6 N1 110.2(10)
C7 C6 H6B 109.6
N1 C6 H6B 109.6
C7 C6 H6A 109.6
N1 C6 H6A 109.6
H6B C6 H6A 108.1
C38 O7 C35 102(3)
C6 C7 N2 112.0(13)
C6 C7 H7A 109.2
N2 C7 H7A 109.2
C6 C7 H7B 109.2
N2 C7 H7B 109.2
H7A C7 H7B 107.9
O2 C8 C9 125.3(9)
O2 C8 C11 114.6(9)
C9 C8 C11 120.1(9)
C8 C9 C10 128.4(10)
C8 C9 H9 115.8
C10 C9 H9 115.8
N2 C10 C9 122.8(10)
N2 C10 C12 120.5(12)
C9 C10 C12 116.6(11)
C8 C11 H11A 109.5
C8 C11 H11C 109.5
H11A C11 H11C 109.5
C8 C11 H11B 109.5
H11A C11 H11B 109.5
H11C C11 H11B 109.5
C10 C12 H12B 109.5
C10 C12 H12C 109.5
H12B C12 H12C 109.5
C10 C12 H12A 109.5
H12B C12 H12A 109.5
H12C C12 H12A 109.5
O3 C13 C14 124.1(10)
O3 C13 C16 114.8(10)
C14 C13 C16 121.1(9)
C13 C14 C15 127.5(10)
C13 C14 H14 116.2
C15 C14 H14 116.2
N3 C15 C14 123.2(10)
N3 C15 C17 118.8(10)
C14 C15 C17 118.0(9)
C13 C16 H16B 109.5
C13 C16 H16C 109.5
H16B C16 H16C 109.5
C13 C16 H16A 109.5
H16B C16 H16A 109.5
H16C C16 H16A 109.5
C15 C17 H17B 109.5
C15 C17 H17C 109.5
H17B C17 H17C 109.5
C15 C17 H17A 109.5
H17B C17 H17A 109.5
H17C C17 H17A 109.5
N3 C18 C19 111.7(8)
N3 C18 H18B 109.3
C19 C18 H18B 109.3
N3 C18 H18A 109.3
C19 C18 H18A 109.3
H18B C18 H18A 107.9
N4 C19 C18 108.8(8)
N4 C19 H19B 109.9
C18 C19 H19B 109.9
N4 C19 H19A 109.9
C18 C19 H19A 109.9
H19B C19 H19A 108.3
O4 C20 C21 123.2(9)
O4 C20 C23 116.1(9)
C21 C20 C23 120.8(9)
C20 C21 C22 128.6(9)
C20 C21 H21 115.7
C22 C21 H21 115.7
N4 C22 C21 120.5(9)
N4 C22 C24 121.5(10)
C21 C22 C24 117.9(9)
C20 C23 H23A 109.5
C20 C23 H23C 109.5
H23A C23 H23C 109.5
C20 C23 H23B 109.5
H23A C23 H23B 109.5
H23C C23 H23B 109.5
C22 C24 H24C 109.5
C22 C24 H24B 109.5
H24C C24 H24B 109.5
C22 C24 H24A 109.5
H24C C24 H24A 109.5
H24B C24 H24A 109.5
C26 C25 Zn2 109.0(7)
C26 C25 H25B 109.9
Zn2 C25 H25B 109.9
C26 C25 H25A 109.9
Zn2 C25 H25A 109.9
H25B C25 H25A 108.3
C25 C26 H26B 109.5
C25 C26 H26A 109.5
H26B C26 H26A 109.5
C25 C26 H26C 109.5
H26B C26 H26C 109.5
H26A C26 H26C 109.5
C28 C27 O5 114.7(14)
C28 C27 H27B 108.6
O5 C27 H27B 108.6
C28 C27 H27A 108.6
O5 C27 H27A 108.6
H27B C27 H27A 107.6
C27 C28 H28B 109.5
C27 C28 H28A 109.5
H28B C28 H28A 109.5
C27 C28 H28C 109.5
H28B C28 H28C 109.5
H28A C28 H28C 109.5
C30 C29 Zn6 119.8(10)
C30 C29 H29B 107.4
Zn6 C29 H29B 107.4
C30 C29 H29A 107.4
Zn6 C29 H29A 107.4
H29B C29 H29A 106.9
C29 C30 H30B 109.5
C29 C30 H30A 109.5
H30B C30 H30A 109.5
C29 C30 H30C 109.5
H30B C30 H30C 109.5
H30A C30 H30C 109.5
C32 C31 Zn3 115.9(8)
C32 C31 H31B 108.3
Zn3 C31 H31B 108.3
C32 C31 H31A 108.3
Zn3 C31 H31A 108.3
H31B C31 H31A 107.4
C31 C32 H32C 109.5
C31 C32 H32A 109.5
H32C C32 H32A 109.5
C31 C32 H32B 109.5
H32C C32 H32B 109.5
H32A C32 H32B 109.5
C34 C33 Zn5 117.7(10)
C34 C33 H33A 107.9
Zn5 C33 H33A 107.9
C34 C33 H33B 107.9
Zn5 C33 H33B 107.9
H33A C33 H33B 107.2
C33 C34 H34A 109.5
C33 C34 H34B 109.5
H34A C34 H34B 109.5
C33 C34 H34C 109.5
H34A C34 H34C 109.5
H34B C34 H34C 109.5
C36 C35 O7 115(2)
C36 C35 H35A 108.6
O7 C35 H35A 108.6
C36 C35 H35B 108.6
O7 C35 H35B 108.6
H35A C35 H35B 107.6
C35 C36 C37 104(2)
C35 C36 H36A 110.9
C37 C36 H36A 110.9
C35 C36 H36B 110.9
C37 C36 H36B 110.9
H36A C36 H36B 109.0
C38 C37 C36 106(3)
C38 C37 H37A 110.6
C36 C37 H37A 110.6
C38 C37 H37B 110.6
C36 C37 H37B 110.6
H37A C37 H37B 108.7
C37 C38 O7 113(3)
C37 C38 H38A 109.0
O7 C38 H38A 109.0
C37 C38 H38B 109.0
O7 C38 H38B 109.0
H38A C38 H38B 107.8

loop_
_geom_bond_atom_site_label_1
_geom_bond_atom_site_label_2
_geom_bond_distance
I1 Zn5 2.6816(15)
I1 Zn6 3.0127(14)
Zn1 O5 2.010(6)
Zn1 O1 2.013(7)
Zn1 N1 2.016(9)
Zn1 N2 2.023(10)
Zn1 O2 2.098(6)
O1 C1 1.322(12)
O1 Zn2 2.128(7)
N1 C3 1.304(17)
N1 C6 1.473(18)
C1 C2 1.371(16)
C1 C4 1.517(17)
Zn2 O6 1.950(6)
Zn2 C25 1.964(10)
Zn2 O2 2.198(6)
Zn2 Zn3 3.0962(15)
O2 C8 1.329(11)
O2 Zn3 2.316(6)
N2 C10 1.290(15)
N2 C7 1.495(17)
C2 C3 1.370(18)
C2 H2 0.9500
Zn3 C31 1.965(10)
Zn3 O6 1.976(6)
Zn3 O5 2.102(6)
Zn3 Zn6 2.8743(15)
O3 C13 1.334(12)
O3 Zn5 2.024(7)
O3 Zn4 2.045(6)
N3 C15 1.320(13)
N3 C18 1.437(14)
N3 Zn4 2.034(8)
C3 C5 1.581(19)
Zn4 O6 1.978(6)
Zn4 N4 2.044(7)
Zn4 O4 2.058(6)
Zn4 Zn5 3.1141(16)
O4 C20 1.305(11)
O4 Zn5 2.050(7)
N4 C22 1.307(12)
N4 C19 1.455(13)
C4 H4C 0.9800
C4 H4B 0.9800
C4 H4A 0.9800
Zn5 C33 2.044(13)
O5 C27 1.433(12)
O5 Zn6 2.179(6)
C5 H5A 0.9800
C5 H5B 0.9800
C5 H5C 0.9800
Zn6 C29 1.949(10)
Zn6 O6 1.964(6)
C6 C7 1.40(2)
C6 H6B 0.9900
C6 H6A 0.9900
O7 C38 1.473(10)
O7 C35 1.477(10)
C7 H7A 0.9900
C7 H7B 0.9900
C8 C9 1.336(14)
C8 C11 1.490(14)
C9 C10 1.441(16)
C9 H9 0.9500
C10 C12 1.541(16)
C11 H11A 0.9800
C11 H11C 0.9800
C11 H11B 0.9800
C12 H12B 0.9800
C12 H12C 0.9800
C12 H12A 0.9800
C13 C14 1.362(16)
C13 C16 1.503(15)
C14 C15 1.412(15)
C14 H14 0.9500
C15 C17 1.522(15)
C16 H16B 0.9800
C16 H16C 0.9800
C16 H16A 0.9800
C17 H17B 0.9800
C17 H17C 0.9800
C17 H17A 0.9800
C18 C19 1.527(15)
C18 H18B 0.9900
C18 H18A 0.9900
C19 H19B 0.9900
C19 H19A 0.9900
C20 C21 1.370(15)
C20 C23 1.495(14)
C21 C22 1.436(15)
C21 H21 0.9500
C22 C24 1.493(14)
C23 H23A 0.9800
C23 H23C 0.9800
C23 H23B 0.9800
C24 H24C 0.9800
C24 H24B 0.9800
C24 H24A 0.9800
C25 C26 1.576(16)
C25 H25B 0.9900
C25 H25A 0.9900
C26 H26B 0.9800
C26 H26A 0.9800
C26 H26C 0.9800
C27 C28 1.40(2)
C27 H27B 0.9900
C27 H27A 0.9900
C28 H28B 0.9800
C28 H28A 0.9800
C28 H28C 0.9800
C29 C30 1.469(18)
C29 H29B 0.9900
C29 H29A 0.9900
C30 H30B 0.9800
C30 H30A 0.9800
C30 H30C 0.9800
C31 C32 1.529(16)
C31 H31B 0.9900
C31 H31A 0.9900
C32 H32C 0.9800
C32 H32A 0.9800
C32 H32B 0.9800
C33 C34 1.5495(10)
C33 H33A 0.9900
C33 H33B 0.9900
C34 H34A 0.9800
C34 H34B 0.9800
C34 H34C 0.9800
C35 C36 1.498(10)
C35 H35A 0.9900
C35 H35B 0.9900
C36 C37 1.512(10)
C36 H36A 0.9900
C36 H36B 0.9900
C37 C38 1.509(10)
C37 H37A 0.9900
C37 H37B 0.9900
C38 H38A 0.9900
C38 H38B 0.9900

loop_
_geom_torsion_atom_site_label_1
_geom_torsion_atom_site_label_2
_geom_torsion_atom_site_label_3
_geom_torsion_atom_site_label_4
_geom_torsion
O5 Zn1 O1 C1 117.5(8)
N1 Zn1 O1 C1 -0.6(8)
N2 Zn1 O1 C1 -76.5(10)
O2 Zn1 O1 C1 -156.6(8)
O5 Zn1 O1 Zn2 -75.8(3)
N1 Zn1 O1 Zn2 166.2(4)
N2 Zn1 O1 Zn2 90.3(5)
O2 Zn1 O1 Zn2 10.2(3)
O5 Zn1 N1 C3 -98.6(11)
O1 Zn1 N1 C3 -2.6(11)
N2 Zn1 N1 C3 140.7(12)
O2 Zn1 N1 C3 72.2(14)
O5 Zn1 N1 C6 89.9(9)
O1 Zn1 N1 C6 -174.1(9)
N2 Zn1 N1 C6 -30.7(9)
O2 Zn1 N1 C6 -99.2(11)
Zn1 O1 C1 C2 0.6(15)
Zn2 O1 C1 C2 -162.2(8)
Zn1 O1 C1 C4 -178.6(7)
Zn2 O1 C1 C4 18.6(14)
C1 O1 Zn2 O6 -118.5(9)
Zn1 O1 Zn2 O6 75.3(3)
C1 O1 Zn2 C25 47.7(10)
Zn1 O1 Zn2 C25 -118.6(5)
C1 O1 Zn2 O2 156.4(9)
Zn1 O1 Zn2 O2 -9.9(3)
C1 O1 Zn2 Zn3 -156.6(8)
Zn1 O1 Zn2 Zn3 37.1(2)
O5 Zn1 O2 C8 -123.0(7)
O1 Zn1 O2 C8 141.3(7)
N1 Zn1 O2 C8 65.2(11)
N2 Zn1 O2 C8 -1.9(8)
O5 Zn1 O2 Zn2 86.0(2)
O1 Zn1 O2 Zn2 -9.8(3)
N1 Zn1 O2 Zn2 -85.9(9)
N2 Zn1 O2 Zn2 -152.9(4)
O5 Zn1 O2 Zn3 -0.8(2)
O1 Zn1 O2 Zn3 -96.6(3)
N1 Zn1 O2 Zn3 -172.7(8)
N2 Zn1 O2 Zn3 120.3(4)
O6 Zn2 O2 C8 125.7(8)
C25 Zn2 O2 C8 -30.5(9)
O1 Zn2 O2 C8 -138.9(8)
Zn3 Zn2 O2 C8 119.5(8)
O6 Zn2 O2 Zn1 -86.0(2)
C25 Zn2 O2 Zn1 117.8(4)
O1 Zn2 O2 Zn1 9.4(2)
Zn3 Zn2 O2 Zn1 -92.2(2)
O6 Zn2 O2 Zn3 6.2(2)
C25 Zn2 O2 Zn3 -150.0(4)
O1 Zn2 O2 Zn3 101.6(2)
O5 Zn1 N2 C10 92.0(12)
O1 Zn1 N2 C10 -71.8(14)
N1 Zn1 N2 C10 -150.5(12)
O2 Zn1 N2 C10 6.6(12)
O5 Zn1 N2 C7 -106.5(11)
O1 Zn1 N2 C7 89.7(12)
N1 Zn1 N2 C7 11.1(11)
O2 Zn1 N2 C7 168.1(11)
O1 C1 C2 C3 3(2)
C4 C1 C2 C3 -178.2(13)
C8 O2 Zn3 C31 6.3(7)
Zn1 O2 Zn3 C31 -124.3(4)
Zn2 O2 Zn3 C31 140.4(4)
C8 O2 Zn3 O6 -140.2(6)
Zn1 O2 Zn3 O6 89.1(2)
Zn2 O2 Zn3 O6 -6.2(2)
C8 O2 Zn3 O5 131.4(6)
Zn1 O2 Zn3 O5 0.8(2)
Zn2 O2 Zn3 O5 -94.5(2)
C8 O2 Zn3 Zn6 178.3(6)
Zn1 O2 Zn3 Zn6 47.65(18)
Zn2 O2 Zn3 Zn6 -47.64(16)
C8 O2 Zn3 Zn2 -134.1(7)
Zn1 O2 Zn3 Zn2 95.3(2)
O6 Zn2 Zn3 C31 122.0(6)
C25 Zn2 Zn3 C31 -7.8(8)
O1 Zn2 Zn3 C31 -142.1(6)
O2 Zn2 Zn3 C31 -68.1(6)
C25 Zn2 Zn3 O6 -129.7(7)
O1 Zn2 Zn3 O6 96.0(3)
O2 Zn2 Zn3 O6 170.0(3)
O6 Zn2 Zn3 O5 -90.9(3)
C25 Zn2 Zn3 O5 139.4(6)
O1 Zn2 Zn3 O5 5.1(3)
O2 Zn2 Zn3 O5 79.1(3)
O6 Zn2 Zn3 O2 -170.0(3)
C25 Zn2 Zn3 O2 60.3(7)
O1 Zn2 Zn3 O2 -74.0(3)
O6 Zn2 Zn3 Zn6 -44.6(3)
C25 Zn2 Zn3 Zn6 -174.3(6)
O1 Zn2 Zn3 Zn6 51.40(19)
O2 Zn2 Zn3 Zn6 125.4(2)
C6 N1 C3 C2 175.8(13)
Zn1 N1 C3 C2 6(2)
C6 N1 C3 C5 -5(2)
Zn1 N1 C3 C5 -174.6(12)
C1 C2 C3 N1 -6(2)
C1 C2 C3 C5 174.3(14)
C15 N3 Zn4 O6 -73.1(9)
C18 N3 Zn4 O6 107.2(7)
C15 N3 Zn4 O3 28.7(9)
C18 N3 Zn4 O3 -150.9(7)
C15 N3 Zn4 N4 175.3(9)
C18 N3 Zn4 N4 -4.4(7)
C15 N3 Zn4 O4 99.2(9)
C18 N3 Zn4 O4 -80.5(8)
C15 N3 Zn4 Zn5 45.9(10)
C18 N3 Zn4 Zn5 -133.8(6)
C13 O3 Zn4 O6 67.7(7)
Zn5 O3 Zn4 O6 -97.1(3)
C13 O3 Zn4 N3 -37.2(7)
Zn5 O3 Zn4 N3 158.0(4)
C13 O3 Zn4 N4 -112.5(8)
Zn5 O3 Zn4 N4 82.7(6)
C13 O3 Zn4 O4 -177.8(7)
Zn5 O3 Zn4 O4 17.4(3)
C13 O3 Zn4 Zn5 164.8(8)
O6 Zn4 O4 C20 -85.8(8)
N3 Zn4 O4 C20 102.6(8)
O3 Zn4 O4 C20 177.1(8)
N4 Zn4 O4 C20 28.1(8)
Zn5 Zn4 O4 C20 -165.8(9)
O6 Zn4 O4 Zn5 80.0(3)
N3 Zn4 O4 Zn5 -91.6(5)
O3 Zn4 O4 Zn5 -17.1(3)
N4 Zn4 O4 Zn5 -166.1(3)
O6 Zn4 N4 C22 85.3(9)
N3 Zn4 N4 C22 -171.8(9)
O3 Zn4 N4 C22 -94.5(10)
O4 Zn4 N4 C22 -31.6(9)
Zn5 Zn4 N4 C22 -42.8(10)
O6 Zn4 N4 C19 -76.7(7)
N3 Zn4 N4 C19 26.1(7)
O3 Zn4 N4 C19 103.4(7)
O4 Zn4 N4 C19 166.3(7)
Zn5 Zn4 N4 C19 155.2(6)
C13 O3 Zn5 C33 58.6(10)
Zn4 O3 Zn5 C33 -141.2(5)
C13 O3 Zn5 O4 -177.6(9)
Zn4 O3 Zn5 O4 -17.4(3)
C13 O3 Zn5 I1 -82.9(9)
Zn4 O3 Zn5 I1 77.3(3)
C13 O3 Zn5 Zn4 -160.2(11)
C20 O4 Zn5 O3 -178.9(10)
Zn4 O4 Zn5 O3 17.2(3)
C20 O4 Zn5 C33 -56.4(11)
Zn4 O4 Zn5 C33 139.8(5)
C20 O4 Zn5 I1 80.6(9)
Zn4 O4 Zn5 I1 -83.2(2)
C20 O4 Zn5 Zn4 163.9(11)
Zn6 I1 Zn5 O3 -4.50(19)
Zn6 I1 Zn5 C33 -146.5(5)
Zn6 I1 Zn5 O4 75.10(18)
Zn6 I1 Zn5 Zn4 34.64(4)
O6 Zn4 Zn5 O3 92.1(4)
N3 Zn4 Zn5 O3 -27.5(4)
N4 Zn4 Zn5 O3 -136.1(4)
O4 Zn4 Zn5 O3 -153.3(4)
O6 Zn4 Zn5 C33 166.9(8)
N3 Zn4 Zn5 C33 47.3(9)
O3 Zn4 Zn5 C33 74.8(9)
N4 Zn4 Zn5 C33 -61.4(9)
O4 Zn4 Zn5 C33 -78.6(9)
O6 Zn4 Zn5 O4 -114.5(3)
N3 Zn4 Zn5 O4 125.9(4)
O3 Zn4 Zn5 O4 153.3(4)
N4 Zn4 Zn5 O4 17.2(4)
O6 Zn4 Zn5 I1 -14.95(18)
N3 Zn4 Zn5 I1 -134.5(3)
O3 Zn4 Zn5 I1 -107.1(3)
N4 Zn4 Zn5 I1 116.8(3)
O4 Zn4 Zn5 I1 99.6(3)
O1 Zn1 O5 C27 -144.3(7)
N1 Zn1 O5 C27 -51.6(8)
N2 Zn1 O5 C27 45.6(8)
O2 Zn1 O5 C27 132.3(7)
O1 Zn1 O5 Zn3 84.4(3)
N1 Zn1 O5 Zn3 177.1(4)
N2 Zn1 O5 Zn3 -85.8(4)
O2 Zn1 O5 Zn3 0.9(3)
O1 Zn1 O5 Zn6 -3.2(3)
N1 Zn1 O5 Zn6 89.5(4)
N2 Zn1 O5 Zn6 -173.3(3)
O2 Zn1 O5 Zn6 -86.7(3)
C31 Zn3 O5 C27 -21.0(8)
O6 Zn3 O5 C27 146.6(7)
O2 Zn3 O5 C27 -130.5(7)
Zn6 Zn3 O5 C27 124.3(7)
Zn2 Zn3 O5 C27 -175.6(6)
C31 Zn3 O5 Zn1 108.6(5)
O6 Zn3 O5 Zn1 -83.7(3)
O2 Zn3 O5 Zn1 -0.8(2)
Zn6 Zn3 O5 Zn1 -106.0(3)
Zn2 Zn3 O5 Zn1 -46.0(2)
C31 Zn3 O5 Zn6 -145.3(4)
O6 Zn3 O5 Zn6 22.4(2)
O2 Zn3 O5 Zn6 105.2(2)
Zn2 Zn3 O5 Zn6 60.08(15)
C27 O5 Zn6 C29 61.6(9)
Zn1 O5 Zn6 C29 -76.6(5)
Zn3 O5 Zn6 C29 -177.2(4)
C27 O5 Zn6 O6 -143.8(8)
Zn1 O5 Zn6 O6 78.1(3)
Zn3 O5 Zn6 O6 -22.6(2)
C27 O5 Zn6 Zn3 -121.2(8)
Zn1 O5 Zn6 Zn3 100.7(3)
C27 O5 Zn6 I1 -48.9(8)
Zn1 O5 Zn6 I1 173.0(2)
Zn3 O5 Zn6 I1 72.31(16)
C31 Zn3 Zn6 C29 101.9(16)
O6 Zn3 Zn6 C29 -136.0(14)
O5 Zn3 Zn6 C29 10.1(14)
O2 Zn3 Zn6 C29 -61.6(14)
Zn2 Zn3 Zn6 C29 -97.0(14)
C31 Zn3 Zn6 O6 -122.1(8)
O5 Zn3 Zn6 O6 146.1(3)
O2 Zn3 Zn6 O6 74.3(3)
Zn2 Zn3 Zn6 O6 39.0(2)
C31 Zn3 Zn6 O5 91.7(8)
O6 Zn3 Zn6 O5 -146.1(3)
O2 Zn3 Zn6 O5 -71.8(3)
Zn2 Zn3 Zn6 O5 -107.2(2)
C31 Zn3 Zn6 I1 -11.5(8)
O6 Zn3 Zn6 I1 110.6(2)
O5 Zn3 Zn6 I1 -103.2(2)
O2 Zn3 Zn6 I1 -175.02(16)
Zn2 Zn3 Zn6 I1 149.59(4)
Zn5 I1 Zn6 C29 96.4(4)
Zn5 I1 Zn6 O6 -56.82(18)
Zn5 I1 Zn6 O5 -142.07(16)
Zn5 I1 Zn6 Zn3 -96.94(4)
C25 Zn2 O6 Zn6 -139.2(8)
O1 Zn2 O6 Zn6 13.3(3)
O2 Zn2 O6 Zn6 91.8(3)
Zn3 Zn2 O6 Zn6 99.3(3)
C25 Zn2 O6 Zn3 121.6(9)
O1 Zn2 O6 Zn3 -85.9(3)
O2 Zn2 O6 Zn3 -7.5(3)
C25 Zn2 O6 Zn4 -4.2(10)
O1 Zn2 O6 Zn4 148.3(3)
O2 Zn2 O6 Zn4 -133.3(3)
Zn3 Zn2 O6 Zn4 -125.8(4)
C29 Zn6 O6 Zn2 56.5(8)
O5 Zn6 O6 Zn2 -82.4(3)
Zn3 Zn6 O6 Zn2 -106.4(3)
I1 Zn6 O6 Zn2 -173.2(2)
C29 Zn6 O6 Zn3 162.9(7)
O5 Zn6 O6 Zn3 24.0(2)
I1 Zn6 O6 Zn3 -66.80(18)
C29 Zn6 O6 Zn4 -71.9(8)
O5 Zn6 O6 Zn4 149.2(4)
Zn3 Zn6 O6 Zn4 125.2(4)
I1 Zn6 O6 Zn4 58.4(3)
C31 Zn3 O6 Zn2 -110.7(6)
O5 Zn3 O6 Zn2 86.5(3)
O2 Zn3 O6 Zn2 7.2(2)
Zn6 Zn3 O6 Zn2 111.4(3)
C31 Zn3 O6 Zn6 137.8(6)
O5 Zn3 O6 Zn6 -24.9(2)
O2 Zn3 O6 Zn6 -104.3(2)
Zn2 Zn3 O6 Zn6 -111.4(3)
C31 Zn3 O6 Zn4 9.6(7)
O5 Zn3 O6 Zn4 -153.1(3)
O2 Zn3 O6 Zn4 127.5(3)
Zn6 Zn3 O6 Zn4 -128.2(4)
Zn2 Zn3 O6 Zn4 120.3(4)
N3 Zn4 O6 Zn2 -28.2(4)
O3 Zn4 O6 Zn2 -120.6(3)
N4 Zn4 O6 Zn2 59.6(4)
O4 Zn4 O6 Zn2 157.4(3)
Zn5 Zn4 O6 Zn2 -161.3(2)
N3 Zn4 O6 Zn6 100.6(4)
O3 Zn4 O6 Zn6 8.2(4)
N4 Zn4 O6 Zn6 -171.7(4)
O4 Zn4 O6 Zn6 -73.8(4)
Zn5 Zn4 O6 Zn6 -32.5(3)
N3 Zn4 O6 Zn3 -146.0(3)
O3 Zn4 O6 Zn3 121.7(3)
N4 Zn4 O6 Zn3 -58.2(4)
O4 Zn4 O6 Zn3 39.7(4)
Zn5 Zn4 O6 Zn3 80.9(3)
C3 N1 C6 C7 -124.8(17)
Zn1 N1 C6 C7 46.7(17)
N1 C6 C7 N2 -39(2)
C10 N2 C7 C6 175.9(15)
Zn1 N2 C7 C6 12.2(19)
Zn1 O2 C8 C9 1.6(14)
Zn2 O2 C8 C9 141.8(9)
Zn3 O2 C8 C9 -110.4(10)
Zn1 O2 C8 C11 -177.3(7)
Zn2 O2 C8 C11 -37.1(13)
Zn3 O2 C8 C11 70.7(10)
O2 C8 C9 C10 -4.7(19)
C11 C8 C9 C10 174.1(12)
C7 N2 C10 C9 -171.2(13)
Zn1 N2 C10 C9 -10.8(19)
C7 N2 C10 C12 5(2)
Zn1 N2 C10 C12 165.2(11)
C8 C9 C10 N2 10(2)
C8 C9 C10 C12 -166.7(13)
Zn5 O3 C13 C14 -176.1(8)
Zn4 O3 C13 C14 26.5(12)
Zn5 O3 C13 C16 0.1(13)
Zn4 O3 C13 C16 -157.3(7)
O3 C13 C14 C15 7.5(17)
C16 C13 C14 C15 -168.6(11)
C18 N3 C15 C14 171.5(10)
Zn4 N3 C15 C14 -8.2(15)
C18 N3 C15 C17 -8.0(16)
Zn4 N3 C15 C17 172.3(8)
C13 C14 C15 N3 -18.2(18)
C13 C14 C15 C17 161.3(11)
C15 N3 C18 C19 162.9(10)
Zn4 N3 C18 C19 -17.4(11)
C22 N4 C19 C18 155.5(9)
Zn4 N4 C19 C18 -41.6(10)
N3 C18 C19 N4 39.1(12)
Zn5 O4 C20 C21 -175.5(8)
Zn4 O4 C20 C21 -15.2(14)
Zn5 O4 C20 C23 4.1(15)
Zn4 O4 C20 C23 164.4(8)
O4 C20 C21 C22 -8.1(18)
C23 C20 C21 C22 172.3(11)
C19 N4 C22 C21 -178.3(9)
Zn4 N4 C22 C21 21.9(14)
C19 N4 C22 C24 3.4(16)
Zn4 N4 C22 C24 -156.4(8)
C20 C21 C22 N4 4.6(18)
C20 C21 C22 C24 -177.0(11)
O6 Zn2 C25 C26 -168.6(7)
O1 Zn2 C25 C26 41.0(10)
O2 Zn2 C25 C26 -44.8(10)
Zn3 Zn2 C25 C26 -88.9(10)
Zn1 O5 C27 C28 79.3(12)
Zn3 O5 C27 C28 -158.0(10)
Zn6 O5 C27 C28 -55.2(13)
O6 Zn6 C29 C30 150.6(13)
O5 Zn6 C29 C30 -78.4(15)
Zn3 Zn6 C29 C30 -87(2)
I1 Zn6 C29 C30 23.2(15)
O6 Zn3 C31 C32 -95.7(11)
O5 Zn3 C31 C32 62.6(11)
O2 Zn3 C31 C32 155.2(9)
Zn6 Zn3 C31 C32 -7.0(15)
Zn2 Zn3 C31 C32 -159.6(8)
O3 Zn5 C33 C34 157.7(10)
O4 Zn5 C33 C34 58.6(12)
I1 Zn5 C33 C34 -68.4(13)
Zn4 Zn5 C33 C34 109.5(11)
C38 O7 C35 C36 -5(4)
O7 C35 C36 C37 1(4)
C35 C36 C37 C38 4(4)
C36 C37 C38 O7 -7(4)
C35 O7 C38 C37 7(4)
